data_2202637
loop_
_publ_author_name
'Dale, Sophie H.'
'Elsegood, Mark R.J.'

_publ_section_title
;
 Benzene-1,2,4,5-tetracarboxylic acid dimethyl sulfoxide disolvate: a
 redetermination at 150K
;
_journal_issue 8
_journal_name_full 'Acta Crystallographica Section E'
_journal_page_first o1205
_journal_page_last o1207
_journal_paper_doi 10.1107/S1600536803016295
_journal_volume 59
_journal_year 2003
_chemical_formula_iupac 'C10 H6 O8, 2C2 H6 O S'
_chemical_formula_moiety 'C10 H6 O8, 2C2 H6 O S'
_chemical_formula_sum 'C14 H18 O10 S2'
_chemical_formula_weight 410.40
_chemical_name_systematic
;
?
;
_space_group_IT_number 2
_symmetry_cell_setting triclinic
_symmetry_space_group_name_Hall '-P 1'
_symmetry_space_group_name_H-M 'P -1'
_atom_sites_solution_hydrogens 'Geom except OH coords freely refined'
_atom_sites_solution_primary direct
_atom_sites_solution_secondary 'All non-H atoms found by direct methods'
_audit_creation_method SHELXL-97
_cell_angle_alpha 80.510(2)
_cell_angle_beta 81.124(2)
_cell_angle_gamma 75.474(2)
_cell_formula_units_Z 1
_cell_length_a 7.3283(6)
_cell_length_b 7.3331(6)
_cell_length_c 8.9456(8)
_cell_measurement_reflns_used 3039
_cell_measurement_temperature 150(2)
_cell_measurement_theta_max 28.96
_cell_measurement_theta_min 2.32
_cell_volume 455.77(7)
_computing_cell_refinement 'SAINT (Siemens, 1994)'
_computing_data_collection 'SMART (Siemens, 1994)'
_computing_data_reduction SAINT
_computing_molecular_graphics SHELXTL
_computing_publication_material 'SHELXTL and local programs'
_computing_structure_refinement SHELXTL
_computing_structure_solution 'SHELXTL (Bruker, 1997)'
_diffrn_ambient_temperature 150(2)
_diffrn_measured_fraction_theta_full 0.991
_diffrn_measured_fraction_theta_max 0.871
_diffrn_measurement_device_type 'Bruker SMART 1000 CCD'
_diffrn_measurement_method '\w rotation with narrow frames'
_diffrn_radiation_monochromator graphite
_diffrn_radiation_source 'sealed tube'
_diffrn_radiation_type MoK\a
_diffrn_radiation_wavelength 0.71073
_diffrn_reflns_av_R_equivalents 0.0101
_diffrn_reflns_av_sigmaI/netI 0.0160
_diffrn_reflns_limit_h_max 9
_diffrn_reflns_limit_h_min -9
_diffrn_reflns_limit_k_max 9
_diffrn_reflns_limit_k_min -9
_diffrn_reflns_limit_l_max 11
_diffrn_reflns_limit_l_min -11
_diffrn_reflns_number 4046
_diffrn_reflns_theta_full 26.00
_diffrn_reflns_theta_max 29.05
_diffrn_reflns_theta_min 2.32
_diffrn_standards_decay_% 0
_diffrn_standards_number 0
_exptl_absorpt_coefficient_mu 0.343
_exptl_absorpt_correction_T_max 0.931
_exptl_absorpt_correction_T_min 0.849
_exptl_absorpt_correction_type multi-scan
_exptl_absorpt_process_details '(SADABS; Sheldrick, 2001)'
_exptl_crystal_colour Colourless
_exptl_crystal_density_diffrn 1.495
_exptl_crystal_density_method 'not measured'
_exptl_crystal_description Block
_exptl_crystal_F_000 214
_exptl_crystal_size_max 0.47
_exptl_crystal_size_mid 0.23
_exptl_crystal_size_min 0.21
_refine_diff_density_max 0.384
_refine_diff_density_min -0.263
_refine_ls_extinction_method none
_refine_ls_goodness_of_fit_ref 1.067
_refine_ls_hydrogen_treatment mixed
_refine_ls_matrix_type full
_refine_ls_number_parameters 126
_refine_ls_number_reflns 2112
_refine_ls_number_restraints 0
_refine_ls_restrained_S_all 1.067
_refine_ls_R_factor_all 0.0311
_refine_ls_R_factor_gt 0.0278
_refine_ls_shift/su_max 0.001
_refine_ls_shift/su_mean 0.000
_refine_ls_structure_factor_coef Fsqd
_refine_ls_weighting_details 'calc w = 1/[\s^2^(Fo^2^)+(0.0387P)^2^+0.1844P] where P = (Fo^2^+2Fc^2^)/3'
_refine_ls_weighting_scheme calc
_refine_ls_wR_factor_gt 0.0731
_refine_ls_wR_factor_ref 0.0754
_reflns_number_gt 1918
_reflns_number_total 2112
_reflns_threshold_expression I>2\s(I)
_cod_data_source_file fl6049.cif
_cod_data_source_block I
_cod_depositor_comments
;
The following automatic conversions were performed:
'_geom_bond_publ_flag' value 'Y' changed to 'y' according to
'/home/saulius/struct/CIF-dictionaries/cif_core.dic' dictionary named
'cif_core.dic' version 2.4.1 from 2010-06-29 (12 times).

Automatic conversion script
Id: cif_fix_enum 1527 2010-12-29 10:47:43Z saulius 

The following automatic conversions were performed:

'_geom_bond_publ_flag' value 'Y' changed to 'y' according to
/home/saulius/struct/CIF-dictionaries/cif_core.dic dictionary named
'cif_core.dic' version 2.4.1 from 2010-06-29 (12 times).

Automatic conversion script
Id: cif_fix_values 1715 2011-07-08 13:25:40Z adriana 
;
_cod_database_code 2202637
_cod_database_fobs_code 2202637

loop_
_symmetry_equiv_pos_as_xyz
'x, y, z'
'-x, -y, -z'

loop_
_atom_site_label
_atom_site_fract_x
_atom_site_fract_y
_atom_site_fract_z
_atom_site_U_iso_or_equiv
_atom_site_adp_type
_atom_site_calc_flag
_atom_site_refinement_flags
_atom_site_occupancy
_atom_site_disorder_assembly
_atom_site_disorder_group
_atom_site_type_symbol
C1 0.56940(17) 0.94904(17) 0.14218(13) 0.0162(2) Uani d . 1 . . C
C2 0.58863(17) 1.11937(17) 0.05261(14) 0.0168(2) Uani d . 1 . . C
H2 0.6497 1.2009 0.0885 0.020 Uiso calc R 1 . . H
C3 0.51965(17) 1.17155(17) -0.08860(14) 0.0160(2) Uani d . 1 . . C
C4 0.64701(18) 0.90580(17) 0.29329(14) 0.0178(2) Uani d . 1 . . C
O1 0.54595(14) 0.81614(14) 0.40204(10) 0.0229(2) Uani d . 1 . . O
H1 0.604(3) 0.793(3) 0.484(2) 0.034 Uiso d . 1 . . H
O2 0.78731(15) 0.95498(16) 0.31123(11) 0.0295(2) Uani d . 1 . . O
C5 0.52586(18) 1.36689(17) -0.17080(14) 0.0174(2) Uani d . 1 . . C
O3 0.69967(14) 1.39404(14) -0.19728(12) 0.0268(2) Uani d . 1 . . O
H3 0.704(3) 1.496(3) -0.238(2) 0.040 Uiso d . 1 . . H
O4 0.38433(14) 1.48471(14) -0.20067(13) 0.0290(2) Uani d . 1 . . O
S1 0.88455(4) 0.82189(4) 0.65791(4) 0.01906(10) Uani d . 1 . . S
O5 0.72689(13) 0.72202(13) 0.64578(10) 0.0217(2) Uani d . 1 . . O
C6 1.09286(19) 0.6984(2) 0.55329(16) 0.0257(3) Uani d . 1 . . C
H6A 1.1141 0.5620 0.5895 0.039 Uiso calc R 1 . . H
H6B 1.2022 0.7447 0.5683 0.039 Uiso calc R 1 . . H
H6C 1.0769 0.7206 0.4445 0.039 Uiso calc R 1 . . H
C7 0.9472(2) 0.7387(2) 0.84614(16) 0.0291(3) Uani d . 1 . . C
H7A 0.8374 0.7794 0.9206 0.044 Uiso calc R 1 . . H
H7B 1.0522 0.7912 0.8617 0.044 Uiso calc R 1 . . H
H7C 0.9863 0.5996 0.8595 0.044 Uiso calc R 1 . . H

loop_
_atom_site_aniso_label
_atom_site_aniso_U_11
_atom_site_aniso_U_22
_atom_site_aniso_U_33
_atom_site_aniso_U_12
_atom_site_aniso_U_13
_atom_site_aniso_U_23
C1 0.0158(5) 0.0178(6) 0.0150(5) -0.0041(4) -0.0023(4) -0.0016(4)
C2 0.0177(6) 0.0165(6) 0.0173(6) -0.0055(4) -0.0032(4) -0.0021(4)
C3 0.0160(5) 0.0158(5) 0.0164(5) -0.0046(4) -0.0017(4) -0.0011(4)
C4 0.0206(6) 0.0166(6) 0.0170(6) -0.0052(4) -0.0047(4) -0.0007(4)
O1 0.0253(5) 0.0295(5) 0.0160(4) -0.0125(4) -0.0064(4) 0.0043(4)
O2 0.0303(5) 0.0405(6) 0.0235(5) -0.0204(5) -0.0117(4) 0.0066(4)
C5 0.0220(6) 0.0173(6) 0.0143(5) -0.0066(5) -0.0037(4) -0.0013(4)
O3 0.0230(5) 0.0219(5) 0.0344(6) -0.0107(4) -0.0051(4) 0.0101(4)
O4 0.0244(5) 0.0184(5) 0.0426(6) -0.0036(4) -0.0098(4) 0.0036(4)
S1 0.01852(16) 0.01855(16) 0.02112(17) -0.00685(11) -0.00345(11) -0.00049(11)
O5 0.0227(5) 0.0241(5) 0.0209(4) -0.0126(4) -0.0072(4) 0.0048(4)
C6 0.0228(7) 0.0299(7) 0.0235(7) -0.0054(5) 0.0004(5) -0.0049(5)
C7 0.0227(7) 0.0480(9) 0.0187(6) -0.0111(6) -0.0037(5) -0.0040(6)

loop_
_atom_type_symbol
_atom_type_description
_atom_type_scat_dispersion_real
_atom_type_scat_dispersion_imag
_atom_type_scat_source
C C 0.0033 0.0016 'International Tables Vol C Tables 4.2.6.8 and 6.1.1.4'
H H 0.0000 0.0000 'International Tables Vol C Tables 4.2.6.8 and 6.1.1.4'
O O 0.0106 0.0060 'International Tables Vol C Tables 4.2.6.8 and 6.1.1.4'
S S 0.1246 0.1234 'International Tables Vol C Tables 4.2.6.8 and 6.1.1.4'

loop_
_geom_angle_atom_site_label_1
_geom_angle_atom_site_label_2
_geom_angle_atom_site_label_3
_geom_angle_site_symmetry_1
_geom_angle_site_symmetry_3
_geom_angle
C2 C1 C3 . 2_675 119.41(11)
C2 C1 C4 . . 117.05(11)
C3 C1 C4 2_675 . 123.54(11)
C3 C2 C1 . . 120.94(11)
C3 C2 H2 . . 119.5
C1 C2 H2 . . 119.5
C2 C3 C1 . 2_675 119.64(11)
C2 C3 C5 . . 117.87(11)
C1 C3 C5 2_675 . 122.17(11)
O2 C4 O1 . . 124.39(11)
O2 C4 C1 . . 121.73(11)
O1 C4 C1 . . 113.86(10)
C4 O1 H1 . . 107.3(12)
O4 C5 O3 . . 125.33(12)
O4 C5 C3 . . 122.35(11)
O3 C5 C3 . . 112.22(10)
C5 O3 H3 . . 112.9(15)
H6A C6 H6B . . 109.5
H6A C6 H6C . . 109.5
H6B C6 H6C . . 109.5
H7A C7 H7B . . 109.5
H7A C7 H7C . . 109.5
H7B C7 H7C . . 109.5

loop_
_geom_bond_atom_site_label_1
_geom_bond_atom_site_label_2
_geom_bond_site_symmetry_2
_geom_bond_distance
_geom_bond_publ_flag
C1 C2 . 1.3947(17) y
C1 C3 2_675 1.4013(16) y
C1 C4 . 1.5022(16) y
C2 C3 . 1.3922(17) y
C2 H2 . 0.9500 ?
C3 C5 . 1.5066(16) y
C4 O2 . 1.2120(15) y
C4 O1 . 1.3184(15) y
O1 H1 . 0.87(2) ?
O2 S1 . 3.2270(10) ?
C5 O4 . 1.2056(16) y
C5 O3 . 1.3178(15) y
O3 H3 . 0.78(2) ?
S1 O5 . 1.5403(9) y
S1 C6 . 1.7808(14) y
S1 C7 . 1.7825(14) y
C6 H6A . 0.9800 ?
C6 H6B . 0.9800 ?
C6 H6C . 0.9800 ?
C7 H7A . 0.9800 ?
C7 H7B . 0.9800 ?
C7 H7C . 0.9800 ?

loop_
_geom_hbond_atom_site_label_D
_geom_hbond_atom_site_label_H
_geom_hbond_atom_site_label_A
_geom_hbond_site_symmetry_A
_geom_hbond_distance_DH
_geom_hbond_distance_HA
_geom_hbond_distance_DA
_geom_hbond_angle_DHA
O1 H1 O5 . 0.87(2) 1.76(2) 2.6317(13) 173.9(18)
O3 H3 O5 1_564 0.78(2) 1.84(2) 2.6146(13) 173(2)
C6 H6C O2 . 0.98 2.67 3.3595(18) 127

loop_
_geom_torsion_atom_site_label_1
_geom_torsion_atom_site_label_2
_geom_torsion_atom_site_label_3
_geom_torsion_atom_site_label_4
_geom_torsion_site_symmetry_1
_geom_torsion_site_symmetry_4
_geom_torsion
C3 C1 C2 C3 2_675 . 0.38(19)
C4 C1 C2 C3 . . -179.55(11)
C1 C2 C3 C1 . 2_675 -0.39(19)
C1 C2 C3 C5 . . 173.29(11)
C2 C1 C4 O2 . . -33.53(17)
C3 C1 C4 O2 2_675 . 146.55(13)
C2 C1 C4 O1 . . 144.69(11)
C3 C1 C4 O1 2_675 . -35.24(16)
O1 C4 O2 S1 . . 2.03(16)
C1 C4 O2 S1 . . -179.96(9)
C2 C3 C5 O4 . . -118.06(14)
C1 C3 C5 O4 2_675 . 55.45(18)
C2 C3 C5 O3 . . 58.60(15)
C1 C3 C5 O3 2_675 . -127.89(13)
